data_7005670
loop_
_publ_author_name
'Chandrasekaran, P.'
'Mague, Joel T.'
'Balakrishna, Maravanji S.'

_publ_section_title
;
 One-dimensional silver(I) coordination polymers containing
 cyclodiphosphazane, cis-{(o-MeOC(6)H(4)O)P(mu-N(t)Bu)}(2).
;
_journal_issue 27
_journal_name_full 'Dalton transactions (Cambridge, England : 2003)'
_journal_page_first 2957
_journal_page_last 2962
_journal_paper_doi 10.1039/b704303a
_journal_year 2007
_chemical_formula_moiety 'C46 H64 Ag2 F6 N4 O14 P4 S2'
_chemical_formula_sum 'C46 H64 Ag2 F6 N4 O14 P4 S2'
_chemical_formula_weight 1414.75
_chemical_name_common
;
catena-(bis(mu-trifluoromethanesulfonato-\1kO:\2kO')bis (mu-
(1,3-di-tert-butyl-2,4-bis(o-methoxyphenoxy)-(1,3,2,4)
diazadiphosphetidine-1kappaP:2kappaP')disilver(i))
;
_chemical_name_systematic
;
catena-[bis(\m-trifluoromethanesulfonato-\1kO:\2kO')bis
(\m-(1,3-di-tert-butyl-2,4-bis(o-methoxyphenoxy)-[1,3,2,4]
diazadiphosphetidine-1\kP:2\kP')disilver(I)]
;
_space_group_IT_number 19
_symmetry_cell_setting orthorhombic
_symmetry_space_group_name_Hall 'P 2ac 2ab'
_symmetry_space_group_name_H-M 'P 21 21 21'
_atom_sites_solution_hydrogens geom
_atom_sites_solution_primary direct
_atom_sites_solution_secondary difmap
_audit_creation_method SHELXL-97
_cell_angle_alpha 90.00
_cell_angle_beta 90.00
_cell_angle_gamma 90.00
_cell_formula_units_Z 4
_cell_length_a 14.127(1)
_cell_length_b 19.570(2)
_cell_length_c 21.228(2)
_cell_measurement_reflns_used 2
_cell_measurement_temperature 100(2)
_cell_measurement_theta_max 24.712
_cell_measurement_theta_min 2.392
_cell_volume 5868.8(9)
_computing_cell_refinement 'Bruker SMART (Bruker-AXS, 2000)'
_computing_data_collection 'Bruker SMART (Bruker-AXS, 2000)'
_computing_data_reduction 'Bruker SAINT+ (Bruker-AXS, 2004)'
_computing_molecular_graphics 'Bruker SHELXTL (Bruker-AXS, 2000a)'
_computing_publication_material 'Bruker SHELXTL (Bruker-AXS, 2000a)'
_computing_structure_refinement 'SHELXL-97 (Sheldrick, 1997)'
_computing_structure_solution 'SHELXS-97 (Sheldrick, 1997)'
_diffrn_ambient_temperature 100(2)
_diffrn_measured_fraction_theta_full 0.999
_diffrn_measured_fraction_theta_max 0.999
_diffrn_measurement_device_type 'Bruker-AXS Smart APEX CCD area detector'
_diffrn_measurement_method 'phi and omega scans'
_diffrn_radiation_monochromator graphite
_diffrn_radiation_source 'fine-focus sealed tube'
_diffrn_radiation_type MoK\a
_diffrn_radiation_wavelength 0.71073
_diffrn_reflns_av_sigmaI/netI 0.1246
_diffrn_reflns_limit_h_max 16
_diffrn_reflns_limit_h_min -16
_diffrn_reflns_limit_k_max 23
_diffrn_reflns_limit_k_min -23
_diffrn_reflns_limit_l_max 25
_diffrn_reflns_limit_l_min -24
_diffrn_reflns_number 23825
_diffrn_reflns_theta_full 24.76
_diffrn_reflns_theta_max 24.76
_diffrn_reflns_theta_min 1.73
_exptl_absorpt_coefficient_mu 0.929
_exptl_absorpt_correction_T_max 0.9727
_exptl_absorpt_correction_T_min 0.8975
_exptl_absorpt_correction_type multi-scan
_exptl_absorpt_process_details 'TWINABS (Sheldrick, 2007)'
_exptl_crystal_colour Colorless
_exptl_crystal_density_diffrn 1.601
_exptl_crystal_density_method 'not measured'
_exptl_crystal_description Plate
_exptl_crystal_F_000 2880
_exptl_crystal_size_max 0.12
_exptl_crystal_size_mid 0.06
_exptl_crystal_size_min 0.03
_refine_diff_density_max 1.889
_refine_diff_density_min -0.892
_refine_diff_density_rms 0.166
_refine_ls_abs_structure_details 'Flack H D (1983), Acta Cryst. A39, 876-881'
_refine_ls_abs_structure_Flack -0.01(3)
_refine_ls_extinction_method none
_refine_ls_goodness_of_fit_ref 1.091
_refine_ls_hydrogen_treatment mixed
_refine_ls_matrix_type full
_refine_ls_number_parameters 720
_refine_ls_number_reflns 23827
_refine_ls_number_restraints 390
_refine_ls_restrained_S_all 1.089
_refine_ls_R_factor_all 0.1020
_refine_ls_R_factor_gt 0.0805
_refine_ls_shift/su_max 0.002
_refine_ls_shift/su_mean 0.000
_refine_ls_structure_factor_coef Fsqd
_refine_ls_weighting_details 'calc w=1/[\s^2^(Fo^2^)+(0.0487P)^2^+9.3250P] where P=(Fo^2^+2Fc^2^)/3'
_refine_ls_weighting_scheme calc
_refine_ls_wR_factor_gt 0.1427
_refine_ls_wR_factor_ref 0.1520
_reflns_number_gt 19551
_reflns_number_total 23825
_reflns_threshold_expression >2sigma(I)
_cod_data_source_file b704303a.txt
_cod_data_source_block msb283
_cod_depositor_comments
;
The following automatic conversions were performed:
'_symmetry_cell_setting' value 'Orthorhombic' changed to 'orthorhombic'
according to '/home/saulius/struct/CIF-dictionaries/cif_core.dic'
dictionary named 'cif_core.dic' version 2.4.1 from 2010-06-29.

Automatic conversion script
Id: cif_fix_enum 1527 2010-12-29 10:47:43Z saulius 
;
_cod_original_cell_volume 5869(1)
_cod_original_sg_symbol_H-M P2(1)2(1)2(1)
_cod_database_code 7005670

loop_
_symmetry_equiv_pos_as_xyz
'x, y, z'
'-x+1/2, -y, z+1/2'
'-x, y+1/2, -z+1/2'
'x+1/2, -y+1/2, -z'

loop_
_atom_site_label
_atom_site_type_symbol
_atom_site_fract_x
_atom_site_fract_y
_atom_site_fract_z
_atom_site_U_iso_or_equiv
_atom_site_adp_type
_atom_site_occupancy
_atom_site_symmetry_multiplicity
_atom_site_calc_flag
_atom_site_refinement_flags
_atom_site_disorder_assembly
_atom_site_disorder_group
Ag1 Ag 0.79120(4) 0.58358(3) 0.84630(2) 0.01162(12) Uani 1 1 d . . .
Ag2 Ag 0.65439(4) 0.52696(3) 0.59796(2) 0.01184(12) Uani 1 1 d . . .
S1 S 0.74324(13) 0.43865(9) 0.72925(8) 0.0122(4) Uani 1 1 d . . .
S2 S 0.64609(13) 0.51001(9) 0.97296(8) 0.0148(4) Uani 1 1 d . . .
P1 P 0.57272(13) 0.43774(9) 0.41356(8) 0.0099(4) Uani 1 1 d . . .
P2 P 0.75098(13) 0.66163(9) 0.76032(8) 0.0093(4) Uani 1 1 d . . .
P3 P 0.69738(13) 0.63390(8) 0.64922(8) 0.0102(4) Uani 1 1 d . . .
P4 P 0.53868(12) 0.47959(10) 0.52432(8) 0.0109(4) Uani 1 1 d . . .
F1 F 0.5713(4) 0.3995(3) 0.7574(3) 0.0470(14) Uani 1 1 d . . .
F2 F 0.6695(4) 0.3178(2) 0.7435(3) 0.0456(14) Uani 1 1 d . . .
F3 F 0.6734(4) 0.3781(3) 0.8279(2) 0.0612(18) Uani 1 1 d . . .
F4 F 0.5117(4) 0.5230(3) 1.0569(2) 0.0629(18) Uani 1 1 d . . .
F5 F 0.5731(4) 0.6179(3) 1.0273(3) 0.070(2) Uani 1 1 d . . .
F6 F 0.4769(3) 0.5646(3) 0.9675(3) 0.0539(16) Uani 1 1 d . . .
O1 O 0.4874(3) 0.4137(2) 0.36773(19) 0.0118(10) Uani 1 1 d U . .
O2 O 0.4240(3) 0.2936(2) 0.3385(2) 0.0173(11) Uani 1 1 d U . .
O3 O 0.7685(3) 0.7423(2) 0.7735(2) 0.0120(11) Uani 1 1 d U . .
O4 O 0.8749(3) 0.8513(2) 0.7896(2) 0.0152(11) Uani 1 1 d U . .
O5 O 0.6781(3) 0.6931(2) 0.5981(2) 0.0142(11) Uani 1 1 d U . .
O6 O 0.5149(4) 0.7488(2) 0.5671(2) 0.0182(12) Uani 1 1 d U . .
O7 O 0.4275(3) 0.4780(2) 0.5409(2) 0.0152(11) Uani 1 1 d U . .
O8 O 0.2858(4) 0.5647(2) 0.5405(2) 0.0222(12) Uani 1 1 d U . .
O9 O 0.7104(4) 0.4368(2) 0.6636(2) 0.0290(13) Uani 1 1 d U . .
O10 O 0.8329(4) 0.4084(3) 0.7403(2) 0.0249(13) Uani 1 1 d U . .
O11 O 0.7257(4) 0.5027(2) 0.7601(2) 0.0256(13) Uani 1 1 d U . .
O12 O 0.6699(4) 0.5526(3) 0.9200(3) 0.0371(16) Uani 1 1 d U . .
O13 O 0.6057(4) 0.4455(3) 0.9576(3) 0.0339(15) Uani 1 1 d U . .
O14 O 0.7149(4) 0.5091(3) 1.0221(2) 0.0270(13) Uani 1 1 d U . .
N1 N 0.6483(4) 0.6562(3) 0.7198(3) 0.0135(13) Uani 1 1 d U . .
N2 N 0.7996(4) 0.6504(3) 0.6885(2) 0.0096(12) Uani 1 1 d U . .
N3 N 0.5569(4) 0.4042(3) 0.4871(2) 0.0104(13) Uani 1 1 d U . .
N4 N 0.5418(4) 0.5114(3) 0.4506(3) 0.0105(13) Uani 1 1 d U . .
C1 C 0.5486(5) 0.6544(4) 0.7409(3) 0.0131(16) Uani 1 1 d U . .
C2 C 0.4858(6) 0.6361(4) 0.6849(3) 0.0229(19) Uani 1 1 d U . .
H2A H 0.4992 0.6671 0.6499 0.034 Uiso 1 1 calc R . .
H2B H 0.4191 0.6404 0.6971 0.034 Uiso 1 1 calc R . .
H2C H 0.4986 0.5889 0.6719 0.034 Uiso 1 1 calc R . .
C3 C 0.5354(5) 0.6033(4) 0.7939(3) 0.0174(17) Uani 1 1 d U . .
H3A H 0.5492 0.5572 0.7783 0.026 Uiso 1 1 calc R . .
H3B H 0.4699 0.6052 0.8089 0.026 Uiso 1 1 calc R . .
H3C H 0.5785 0.6144 0.8285 0.026 Uiso 1 1 calc R . .
C4 C 0.5209(6) 0.7262(4) 0.7625(4) 0.0232(19) Uani 1 1 d U . .
H4A H 0.5639 0.7412 0.7960 0.035 Uiso 1 1 calc R . .
H4B H 0.4558 0.7256 0.7786 0.035 Uiso 1 1 calc R . .
H4C H 0.5251 0.7578 0.7268 0.035 Uiso 1 1 calc R . .
C5 C 0.9005(5) 0.6362(3) 0.6708(3) 0.0101(15) Uani 1 1 d U . .
C6 C 0.9613(6) 0.6862(4) 0.7079(4) 0.0254(19) Uani 1 1 d U . .
H6A H 0.9392 0.7329 0.7001 0.038 Uiso 1 1 calc R . .
H6B H 1.0274 0.6819 0.6944 0.038 Uiso 1 1 calc R . .
H6C H 0.9565 0.6759 0.7529 0.038 Uiso 1 1 calc R . .
C7 C 0.9268(5) 0.5634(3) 0.6850(3) 0.0184(17) Uani 1 1 d U . .
H7A H 0.9167 0.5542 0.7299 0.028 Uiso 1 1 calc R . .
H7B H 0.9935 0.5560 0.6745 0.028 Uiso 1 1 calc R . .
H7C H 0.8872 0.5326 0.6598 0.028 Uiso 1 1 calc R . .
C8 C 0.9078(6) 0.6515(4) 0.6002(4) 0.0284(19) Uani 1 1 d U . .
H8A H 0.8631 0.6226 0.5771 0.043 Uiso 1 1 calc R . .
H8B H 0.9724 0.6421 0.5857 0.043 Uiso 1 1 calc R . .
H8C H 0.8927 0.6997 0.5927 0.043 Uiso 1 1 calc R . .
C9 C 0.3914(5) 0.4011(3) 0.3794(3) 0.0093(15) Uani 1 1 d U . .
C10 C 0.3316(5) 0.4498(3) 0.4036(3) 0.0140(15) Uani 1 1 d U . .
H10 H 0.3556 0.4931 0.4161 0.017 Uiso 1 1 calc R . .
C11 C 0.2353(5) 0.4352(4) 0.4096(3) 0.0190(17) Uani 1 1 d U . .
H11 H 0.1931 0.4682 0.4266 0.023 Uiso 1 1 calc R . .
C12 C 0.2025(5) 0.3728(3) 0.3907(3) 0.0165(16) Uani 1 1 d U . .
H12 H 0.1369 0.3630 0.3942 0.020 Uiso 1 1 calc R . .
C13 C 0.2626(5) 0.3238(4) 0.3666(3) 0.0167(17) Uani 1 1 d U . .
H13 H 0.2382 0.2808 0.3536 0.020 Uiso 1 1 calc R . .
C14 C 0.3590(5) 0.3374(4) 0.3612(3) 0.0170(16) Uani 1 1 d U . .
C15 C 0.3925(6) 0.2274(4) 0.3185(4) 0.032(2) Uani 1 1 d U . .
H15A H 0.3629 0.2036 0.3540 0.047 Uiso 1 1 calc R . .
H15B H 0.4468 0.2009 0.3034 0.047 Uiso 1 1 calc R . .
H15C H 0.3464 0.2326 0.2843 0.047 Uiso 1 1 calc R . .
C16 C 0.7648(5) 0.7747(3) 0.8318(3) 0.0084(15) Uani 1 1 d U . .
C17 C 0.7068(5) 0.7509(4) 0.8799(3) 0.0150(16) Uani 1 1 d U . .
H17 H 0.6723 0.7095 0.8752 0.018 Uiso 1 1 calc R . .
C18 C 0.7003(6) 0.7894(4) 0.9358(3) 0.0185(17) Uani 1 1 d U . .
H18 H 0.6609 0.7740 0.9691 0.022 Uiso 1 1 calc R . .
C19 C 0.7497(5) 0.8478(4) 0.9423(3) 0.0180(17) Uani 1 1 d U . .
H19 H 0.7438 0.8739 0.9799 0.022 Uiso 1 1 calc R . .
C20 C 0.8099(5) 0.8703(3) 0.8937(3) 0.0169(17) Uani 1 1 d U . .
H20 H 0.8450 0.9113 0.8991 0.020 Uiso 1 1 calc R . .
C21 C 0.8188(5) 0.8339(3) 0.8383(3) 0.0128(16) Uani 1 1 d U . .
C22 C 0.9320(5) 0.9096(4) 0.7979(4) 0.0234(18) Uani 1 1 d U . .
H22A H 0.8918 0.9503 0.8003 0.035 Uiso 1 1 calc R . .
H22B H 0.9755 0.9140 0.7622 0.035 Uiso 1 1 calc R . .
H22C H 0.9684 0.9051 0.8370 0.035 Uiso 1 1 calc R . .
C23 C 0.6670(5) 0.7629(3) 0.6111(3) 0.0077(14) Uani 1 1 d U . .
C24 C 0.7361(5) 0.8024(4) 0.6373(3) 0.0158(17) Uani 1 1 d U . .
H24 H 0.7954 0.7824 0.6477 0.019 Uiso 1 1 calc R . .
C25 C 0.7212(5) 0.8713(3) 0.6493(3) 0.0158(16) Uani 1 1 d U . .
H25 H 0.7693 0.8985 0.6679 0.019 Uiso 1 1 calc R . .
C26 C 0.6353(5) 0.8992(4) 0.6335(3) 0.0184(17) Uani 1 1 d U . .
H26 H 0.6247 0.9464 0.6414 0.022 Uiso 1 1 calc R . .
C27 C 0.5635(5) 0.8607(4) 0.6064(3) 0.0181(17) Uani 1 1 d U . .
H27 H 0.5047 0.8812 0.5957 0.022 Uiso 1 1 calc R . .
C28 C 0.5789(5) 0.7920(3) 0.5954(3) 0.0137(15) Uani 1 1 d U . .
C29 C 0.4204(5) 0.7728(4) 0.5608(4) 0.0246(19) Uani 1 1 d U . .
H29A H 0.3942 0.7824 0.6026 0.037 Uiso 1 1 calc R . .
H29B H 0.3819 0.7379 0.5399 0.037 Uiso 1 1 calc R . .
H29C H 0.4201 0.8147 0.5355 0.037 Uiso 1 1 calc R . .
C30 C 0.5497(5) 0.5847(4) 0.4282(3) 0.0138(15) Uani 1 1 d U . .
C31 C 0.6511(6) 0.6085(4) 0.4350(4) 0.0249(18) Uani 1 1 d U . .
H31A H 0.6928 0.5781 0.4110 0.037 Uiso 1 1 calc R . .
H31B H 0.6692 0.6075 0.4795 0.037 Uiso 1 1 calc R . .
H31C H 0.6569 0.6552 0.4188 0.037 Uiso 1 1 calc R . .
C32 C 0.4831(6) 0.6270(4) 0.4691(4) 0.0256(19) Uani 1 1 d U . .
H32A H 0.4857 0.6749 0.4558 0.038 Uiso 1 1 calc R . .
H32B H 0.5026 0.6234 0.5133 0.038 Uiso 1 1 calc R . .
H32C H 0.4183 0.6099 0.4645 0.038 Uiso 1 1 calc R . .
C33 C 0.5184(5) 0.5863(4) 0.3606(3) 0.0241(18) Uani 1 1 d U . .
H33A H 0.5608 0.5578 0.3352 0.036 Uiso 1 1 calc R . .
H33B H 0.5204 0.6335 0.3450 0.036 Uiso 1 1 calc R . .
H33C H 0.4536 0.5688 0.3574 0.036 Uiso 1 1 calc R . .
C34 C 0.5905(5) 0.3378(3) 0.5114(3) 0.0125(16) Uani 1 1 d U . .
C35 C 0.5463(5) 0.3274(4) 0.5769(3) 0.0182(18) Uani 1 1 d U . .
H35A H 0.5736 0.3603 0.6065 0.027 Uiso 1 1 calc R . .
H35B H 0.5594 0.2808 0.5915 0.027 Uiso 1 1 calc R . .
H35C H 0.4777 0.3343 0.5743 0.027 Uiso 1 1 calc R . .
C36 C 0.5570(5) 0.2822(4) 0.4672(3) 0.0169(17) Uani 1 1 d U . .
H36A H 0.4879 0.2843 0.4633 0.025 Uiso 1 1 calc R . .
H36B H 0.5754 0.2375 0.4839 0.025 Uiso 1 1 calc R . .
H36C H 0.5858 0.2889 0.4256 0.025 Uiso 1 1 calc R . .
C37 C 0.6981(5) 0.3373(4) 0.5196(3) 0.0154(16) Uani 1 1 d U . .
H37A H 0.7284 0.3442 0.4786 0.023 Uiso 1 1 calc R . .
H37B H 0.7179 0.2932 0.5371 0.023 Uiso 1 1 calc R . .
H37C H 0.7168 0.3741 0.5483 0.023 Uiso 1 1 calc R . .
C38 C 0.3840(4) 0.4928(3) 0.5982(3) 0.0109(15) Uani 1 1 d U . .
C39 C 0.4122(5) 0.4617(4) 0.6540(3) 0.0171(16) Uani 1 1 d U . .
H39 H 0.4645 0.4311 0.6543 0.021 Uiso 1 1 calc R . .
C40 C 0.3634(6) 0.4758(4) 0.7095(4) 0.031(2) Uani 1 1 d U . .
H40 H 0.3821 0.4547 0.7478 0.037 Uiso 1 1 calc R . .
C41 C 0.2884(5) 0.5201(4) 0.7086(3) 0.0245(17) Uani 1 1 d U . .
H41 H 0.2552 0.5294 0.7465 0.029 Uiso 1 1 calc R . .
C42 C 0.2600(5) 0.5517(4) 0.6530(4) 0.0225(18) Uani 1 1 d U . .
H42 H 0.2076 0.5821 0.6530 0.027 Uiso 1 1 calc R . .
C43 C 0.3085(5) 0.5386(3) 0.5978(3) 0.0149(15) Uani 1 1 d U . .
C44 C 0.2074(6) 0.6105(4) 0.5370(4) 0.038(2) Uani 1 1 d U . .
H44A H 0.1500 0.5871 0.5513 0.057 Uiso 1 1 calc R . .
H44B H 0.1990 0.6256 0.4934 0.057 Uiso 1 1 calc R . .
H44C H 0.2194 0.6502 0.5640 0.057 Uiso 1 1 calc R . .
C45 C 0.6607(6) 0.3806(4) 0.7666(4) 0.030(2) Uani 1 1 d U . .
C46 C 0.5483(6) 0.5577(5) 1.0076(4) 0.032(2) Uani 1 1 d U . .

loop_
_atom_site_aniso_label
_atom_site_aniso_U_11
_atom_site_aniso_U_22
_atom_site_aniso_U_33
_atom_site_aniso_U_23
_atom_site_aniso_U_13
_atom_site_aniso_U_12
Ag1 0.0126(3) 0.0153(3) 0.0070(2) 0.0027(2) -0.0020(2) -0.0004(2)
Ag2 0.0160(3) 0.0122(3) 0.0073(2) -0.0024(2) -0.0012(2) 0.0012(2)
S1 0.0155(9) 0.0110(9) 0.0102(9) -0.0008(7) -0.0029(8) -0.0009(8)
S2 0.0107(9) 0.0203(10) 0.0135(9) 0.0006(7) -0.0010(8) -0.0047(8)
P1 0.0131(10) 0.0109(9) 0.0057(9) -0.0026(7) 0.0018(8) -0.0024(8)
P2 0.0117(9) 0.0103(9) 0.0058(9) -0.0003(7) 0.0010(8) -0.0007(8)
P3 0.0132(9) 0.0104(9) 0.0070(8) -0.0006(8) -0.0027(8) 0.0022(8)
P4 0.0129(10) 0.0128(10) 0.0071(9) -0.0001(8) 0.0008(7) -0.0008(8)
F1 0.030(3) 0.046(3) 0.065(4) 0.001(3) 0.012(3) -0.006(3)
F2 0.044(3) 0.019(3) 0.073(4) 0.001(3) -0.005(3) -0.013(2)
F3 0.070(4) 0.081(4) 0.032(3) 0.028(3) -0.002(3) -0.035(3)
F4 0.067(4) 0.081(4) 0.040(3) 0.022(3) 0.034(3) 0.033(4)
F5 0.060(4) 0.042(4) 0.106(6) -0.018(4) 0.007(4) 0.025(3)
F6 0.017(3) 0.095(5) 0.050(3) 0.025(3) -0.005(2) 0.012(3)
O1 0.0130(18) 0.0139(18) 0.0085(18) -0.0004(16) 0.0021(15) -0.0004(17)
O2 0.0173(19) 0.0182(19) 0.017(2) -0.0045(17) 0.0021(17) 0.0001(17)
O3 0.016(2) 0.0121(18) 0.0083(18) -0.0003(16) -0.0032(16) 0.0002(16)
O4 0.016(2) 0.0170(19) 0.0125(19) 0.0007(17) -0.0003(16) -0.0008(16)
O5 0.017(2) 0.0143(18) 0.0115(18) -0.0005(17) -0.0009(17) 0.0020(16)
O6 0.019(2) 0.018(2) 0.017(2) -0.0024(17) -0.0020(17) 0.0022(17)
O7 0.0152(19) 0.0177(19) 0.0126(18) -0.0031(17) 0.0014(16) -0.0011(17)
O8 0.021(2) 0.027(2) 0.0182(19) 0.0000(17) -0.0007(18) 0.0040(18)
O9 0.035(2) 0.029(2) 0.023(2) -0.0007(18) -0.0064(19) -0.0013(19)
O10 0.024(2) 0.022(2) 0.028(2) 0.0003(18) -0.0005(18) 0.0000(18)
O11 0.025(2) 0.023(2) 0.029(2) -0.0028(18) 0.0010(18) -0.0038(17)
O12 0.035(2) 0.040(2) 0.036(2) 0.0101(19) 0.0041(19) -0.0009(19)
O13 0.035(2) 0.036(2) 0.031(2) -0.0052(19) -0.0034(19) -0.0059(19)
O14 0.027(2) 0.024(2) 0.030(2) -0.0032(18) -0.0068(19) 0.0021(18)
N1 0.015(2) 0.014(2) 0.012(2) -0.0039(18) -0.0003(19) 0.0037(19)
N2 0.012(2) 0.008(2) 0.009(2) 0.0012(17) 0.0008(18) 0.0010(18)
N3 0.012(2) 0.012(2) 0.008(2) 0.0015(18) 0.0002(17) -0.0011(18)
N4 0.010(2) 0.012(2) 0.010(2) 0.0012(18) 0.0025(18) 0.0009(18)
C1 0.013(2) 0.015(2) 0.012(2) -0.001(2) 0.0010(19) 0.002(2)
C2 0.022(3) 0.025(3) 0.022(3) 0.000(2) 0.000(2) 0.000(2)
C3 0.017(2) 0.019(3) 0.016(2) 0.001(2) -0.001(2) 0.000(2)
C4 0.024(3) 0.023(3) 0.023(3) -0.002(2) -0.001(2) 0.003(2)
C5 0.009(2) 0.014(2) 0.008(2) -0.0014(19) 0.0006(19) -0.0022(19)
C6 0.024(3) 0.028(3) 0.025(3) -0.001(2) 0.000(2) 0.000(2)
C7 0.020(3) 0.018(3) 0.018(2) 0.002(2) 0.002(2) 0.002(2)
C8 0.027(3) 0.029(3) 0.029(3) 0.001(2) 0.003(2) 0.001(2)
C9 0.009(2) 0.011(2) 0.007(2) 0.0030(19) 0.0002(19) -0.0008(19)
C10 0.015(2) 0.015(2) 0.011(2) 0.000(2) -0.001(2) -0.0012(19)
C11 0.020(3) 0.021(3) 0.016(2) 0.000(2) 0.001(2) 0.002(2)
C12 0.014(2) 0.020(2) 0.015(2) 0.002(2) 0.000(2) 0.001(2)
C13 0.018(3) 0.016(2) 0.016(2) 0.000(2) -0.001(2) -0.001(2)
C14 0.018(2) 0.019(2) 0.014(2) 0.000(2) 0.001(2) 0.001(2)
C15 0.032(3) 0.031(3) 0.032(3) -0.002(2) 0.003(2) -0.003(2)
C16 0.012(2) 0.008(2) 0.005(2) -0.0004(18) -0.0012(19) 0.0023(19)
C17 0.016(2) 0.016(2) 0.013(2) 0.0015(19) -0.003(2) 0.000(2)
C18 0.018(2) 0.021(2) 0.016(2) 0.004(2) 0.004(2) 0.006(2)
C19 0.019(2) 0.019(2) 0.015(2) -0.003(2) -0.001(2) 0.004(2)
C20 0.019(2) 0.015(2) 0.016(2) 0.000(2) 0.000(2) 0.000(2)
C21 0.013(2) 0.013(2) 0.012(2) -0.0019(19) -0.0007(19) 0.0033(19)
C22 0.025(3) 0.021(3) 0.025(3) 0.001(2) 0.001(2) 0.000(2)
C23 0.0105(19) 0.0070(18) 0.0057(19) 0.0016(14) 0.0013(14) -0.0003(14)
C24 0.017(2) 0.018(2) 0.012(2) 0.005(2) 0.0013(19) 0.001(2)
C25 0.017(2) 0.016(2) 0.014(2) 0.003(2) 0.001(2) -0.002(2)
C26 0.023(3) 0.018(2) 0.014(2) 0.0023(19) 0.000(2) 0.000(2)
C27 0.020(2) 0.020(2) 0.014(2) 0.000(2) 0.002(2) 0.002(2)
C28 0.015(2) 0.015(2) 0.011(2) 0.001(2) -0.001(2) 0.000(2)
C29 0.026(3) 0.025(3) 0.023(3) 0.000(2) -0.001(2) 0.002(2)
C30 0.014(2) 0.014(2) 0.014(2) 0.001(2) 0.0024(19) 0.001(2)
C31 0.027(3) 0.024(3) 0.023(3) 0.003(2) -0.001(2) -0.001(2)
C32 0.028(3) 0.024(3) 0.024(3) -0.002(2) -0.001(2) 0.003(2)
C33 0.026(3) 0.024(3) 0.022(3) 0.002(2) -0.001(2) 0.001(2)
C34 0.015(2) 0.012(2) 0.010(2) 0.000(2) -0.001(2) 0.003(2)
C35 0.019(3) 0.017(2) 0.018(3) 0.000(2) 0.001(2) -0.001(2)
C36 0.019(2) 0.015(2) 0.017(2) -0.001(2) 0.001(2) 0.001(2)
C37 0.016(2) 0.016(2) 0.014(2) -0.003(2) 0.001(2) 0.002(2)
C38 0.010(2) 0.011(2) 0.011(2) -0.004(2) 0.003(2) -0.0030(19)
C39 0.016(2) 0.019(2) 0.017(2) -0.001(2) -0.001(2) -0.002(2)
C40 0.033(3) 0.034(3) 0.026(3) 0.003(2) 0.002(2) -0.001(2)
C41 0.025(3) 0.027(3) 0.021(2) -0.001(2) 0.001(2) -0.003(2)
C42 0.020(3) 0.025(3) 0.022(3) -0.004(2) 0.005(2) -0.001(2)
C43 0.016(2) 0.017(2) 0.012(2) -0.003(2) 0.001(2) -0.003(2)
C44 0.037(3) 0.041(3) 0.037(3) 0.001(2) -0.002(2) 0.005(2)
C45 0.030(3) 0.030(3) 0.031(3) 0.001(2) -0.001(2) -0.004(2)
C46 0.031(3) 0.033(3) 0.032(3) 0.002(2) -0.001(2) 0.001(2)

loop_
_atom_type_symbol
_atom_type_description
_atom_type_scat_dispersion_real
_atom_type_scat_dispersion_imag
_atom_type_scat_source
C C 0.0033 0.0016 'International Tables Vol C Tables 4.2.6.8 and 6.1.1.4'
H H 0.0000 0.0000 'International Tables Vol C Tables 4.2.6.8 and 6.1.1.4'
N N 0.0061 0.0033 'International Tables Vol C Tables 4.2.6.8 and 6.1.1.4'
O O 0.0106 0.0060 'International Tables Vol C Tables 4.2.6.8 and 6.1.1.4'
F F 0.0171 0.0103 'International Tables Vol C Tables 4.2.6.8 and 6.1.1.4'
P P 0.1023 0.0942 'International Tables Vol C Tables 4.2.6.8 and 6.1.1.4'
S S 0.1246 0.1234 'International Tables Vol C Tables 4.2.6.8 and 6.1.1.4'
Ag Ag -0.8971 1.1015 'International Tables Vol C Tables 4.2.6.8 and 6.1.1.4'

loop_
_geom_angle_atom_site_label_1
_geom_angle_atom_site_label_2
_geom_angle_atom_site_label_3
_geom_angle
_geom_angle_site_symmetry_1
_geom_angle_site_symmetry_3
_geom_angle_publ_flag
O12 Ag1 P1 97.95(14) . 2_665 ?
O12 Ag1 P2 118.60(14) . . ?
P1 Ag1 P2 136.80(6) 2_665 . ?
O12 Ag1 O11 92.95(18) . . ?
P1 Ag1 O11 126.35(12) 2_665 . ?
P2 Ag1 O11 76.78(12) . . ?
O9 Ag2 P3 106.97(13) . . ?
O9 Ag2 P4 108.38(13) . . ?
P3 Ag2 P4 141.11(6) . . ?
O9 Ag2 O14 85.64(17) . 2_664 ?
P3 Ag2 O14 109.84(13) . 2_664 ?
P4 Ag2 O14 88.59(13) . 2_664 ?
O10 S1 O11 116.3(3) . . ?
O10 S1 O9 115.4(3) . . ?
O11 S1 O9 113.5(3) . . ?
O10 S1 C45 103.9(4) . . ?
O11 S1 C45 103.7(4) . . ?
O9 S1 C45 101.3(4) . . ?
O13 S2 O14 115.5(3) . . ?
O13 S2 O12 115.4(3) . . ?
O14 S2 O12 114.8(3) . . ?
O13 S2 C46 104.0(4) . . ?
O14 S2 C46 103.2(4) . . ?
O12 S2 C46 101.3(4) . . ?
O1 P1 N4 109.5(3) . . ?
O1 P1 N3 109.9(3) . . ?
N4 P1 N3 82.5(3) . . ?
O1 P1 Ag1 100.71(17) . 2_664 ?
N4 P1 Ag1 128.4(2) . 2_664 ?
N3 P1 Ag1 125.1(2) . 2_664 ?
O1 P1 P4 120.66(18) . . ?
N4 P1 P4 41.26(19) . . ?
N3 P1 P4 41.55(19) . . ?
Ag1 P1 P4 138.60(9) 2_664 . ?
O3 P2 N2 102.8(3) . . ?
O3 P2 N1 106.3(3) . . ?
N2 P2 N1 83.2(3) . . ?
O3 P2 Ag1 116.29(18) . . ?
N2 P2 Ag1 119.9(2) . . ?
N1 P2 Ag1 122.7(2) . . ?
O3 P2 P3 114.50(18) . . ?
N2 P2 P3 41.7(2) . . ?
N1 P2 P3 41.99(19) . . ?
Ag1 P2 P3 129.01(8) . . ?
O5 P3 N2 109.8(3) . . ?
O5 P3 N1 109.8(3) . . ?
N2 P3 N1 82.3(3) . . ?
O5 P3 Ag2 105.93(18) . . ?
N2 P3 Ag2 126.5(2) . . ?
N1 P3 Ag2 120.7(2) . . ?
O5 P3 P2 121.57(18) . . ?
N2 P3 P2 41.31(19) . . ?
N1 P3 P2 41.5(2) . . ?
Ag2 P3 P2 132.36(8) . . ?
O7 P4 N4 103.6(3) . . ?
O7 P4 N3 103.5(3) . . ?
N4 P4 N3 83.4(3) . . ?
O7 P4 Ag2 121.31(19) . . ?
N4 P4 Ag2 115.9(2) . . ?
N3 P4 Ag2 121.8(2) . . ?
O7 P4 P1 112.44(19) . . ?
N4 P4 P1 41.68(19) . . ?
N3 P4 P1 42.01(19) . . ?
Ag2 P4 P1 126.06(8) . . ?
C9 O1 P1 131.7(4) . . ?
C14 O2 C15 118.0(6) . . ?
C16 O3 P2 126.3(4) . . ?
C21 O4 C22 116.5(5) . . ?
C23 O5 P3 125.9(4) . . ?
C28 O6 C29 117.0(5) . . ?
C38 O7 P4 128.2(4) . . ?
C43 O8 C44 117.8(6) . . ?
S1 O9 Ag2 129.9(3) . . ?
S1 O11 Ag1 142.5(3) . . ?
S2 O12 Ag1 145.4(4) . . ?
S2 O14 Ag2 163.6(3) . 2_665 ?
C1 N1 P2 131.7(5) . . ?
C1 N1 P3 130.3(5) . . ?
P2 N1 P3 96.5(3) . . ?
C5 N2 P2 129.6(4) . . ?
C5 N2 P3 130.6(4) . . ?
P2 N2 P3 97.0(3) . . ?
C34 N3 P4 130.7(4) . . ?
C34 N3 P1 128.0(5) . . ?
P4 N3 P1 96.4(3) . . ?
C30 N4 P4 130.0(4) . . ?
C30 N4 P1 129.7(4) . . ?
P4 N4 P1 97.1(3) . . ?
N1 C1 C3 111.0(6) . . ?
N1 C1 C2 108.9(6) . . ?
C3 C1 C2 110.5(6) . . ?
N1 C1 C4 108.2(6) . . ?
C3 C1 C4 110.7(6) . . ?
C2 C1 C4 107.5(6) . . ?
C1 C2 H2A 109.5 . . ?
C1 C2 H2B 109.5 . . ?
H2A C2 H2B 109.5 . . ?
C1 C2 H2C 109.5 . . ?
H2A C2 H2C 109.5 . . ?
H2B C2 H2C 109.5 . . ?
C1 C3 H3A 109.5 . . ?
C1 C3 H3B 109.5 . . ?
H3A C3 H3B 109.5 . . ?
C1 C3 H3C 109.5 . . ?
H3A C3 H3C 109.5 . . ?
H3B C3 H3C 109.5 . . ?
C1 C4 H4A 109.5 . . ?
C1 C4 H4B 109.5 . . ?
H4A C4 H4B 109.5 . . ?
C1 C4 H4C 109.5 . . ?
H4A C4 H4C 109.5 . . ?
H4B C4 H4C 109.5 . . ?
N2 C5 C7 111.1(6) . . ?
N2 C5 C6 106.8(5) . . ?
C7 C5 C6 111.5(6) . . ?
N2 C5 C8 105.8(6) . . ?
C7 C5 C8 111.4(6) . . ?
C6 C5 C8 110.0(6) . . ?
C5 C6 H6A 109.5 . . ?
C5 C6 H6B 109.5 . . ?
H6A C6 H6B 109.5 . . ?
C5 C6 H6C 109.5 . . ?
H6A C6 H6C 109.5 . . ?
H6B C6 H6C 109.5 . . ?
C5 C7 H7A 109.5 . . ?
C5 C7 H7B 109.5 . . ?
H7A C7 H7B 109.5 . . ?
C5 C7 H7C 109.5 . . ?
H7A C7 H7C 109.5 . . ?
H7B C7 H7C 109.5 . . ?
C5 C8 H8A 109.5 . . ?
C5 C8 H8B 109.5 . . ?
H8A C8 H8B 109.5 . . ?
C5 C8 H8C 109.5 . . ?
H8A C8 H8C 109.5 . . ?
H8B C8 H8C 109.5 . . ?
C10 C9 C14 121.8(6) . . ?
C10 C9 O1 122.6(6) . . ?
C14 C9 O1 115.4(6) . . ?
C9 C10 C11 119.4(7) . . ?
C9 C10 H10 120.3 . . ?
C11 C10 H10 120.3 . . ?
C12 C11 C10 119.1(7) . . ?
C12 C11 H11 120.4 . . ?
C10 C11 H11 120.4 . . ?
C11 C12 C13 121.5(7) . . ?
C11 C12 H12 119.3 . . ?
C13 C12 H12 119.3 . . ?
C12 C13 C14 120.0(7) . . ?
C12 C13 H13 120.0 . . ?
C14 C13 H13 120.0 . . ?
O2 C14 C9 116.7(6) . . ?
O2 C14 C13 125.2(6) . . ?
C9 C14 C13 118.2(7) . . ?
O2 C15 H15A 109.5 . . ?
O2 C15 H15B 109.5 . . ?
H15A C15 H15B 109.5 . . ?
O2 C15 H15C 109.5 . . ?
H15A C15 H15C 109.5 . . ?
H15B C15 H15C 109.5 . . ?
C17 C16 O3 121.5(6) . . ?
C17 C16 C21 121.9(6) . . ?
O3 C16 C21 116.5(6) . . ?
C16 C17 C18 118.5(7) . . ?
C16 C17 H17 120.8 . . ?
C18 C17 H17 120.8 . . ?
C19 C18 C17 120.5(7) . . ?
C19 C18 H18 119.7 . . ?
C17 C18 H18 119.7 . . ?
C18 C19 C20 120.2(7) . . ?
C18 C19 H19 119.9 . . ?
C20 C19 H19 119.9 . . ?
C21 C20 C19 121.2(7) . . ?
C21 C20 H20 119.4 . . ?
C19 C20 H20 119.4 . . ?
O4 C21 C20 125.3(6) . . ?
O4 C21 C16 117.1(6) . . ?
C20 C21 C16 117.6(6) . . ?
O4 C22 H22A 109.5 . . ?
O4 C22 H22B 109.5 . . ?
H22A C22 H22B 109.5 . . ?
O4 C22 H22C 109.5 . . ?
H22A C22 H22C 109.5 . . ?
H22B C22 H22C 109.5 . . ?
C24 C23 O5 123.5(6) . . ?
C24 C23 C28 120.0(6) . . ?
O5 C23 C28 116.4(6) . . ?
C23 C24 C25 121.1(7) . . ?
C23 C24 H24 119.5 . . ?
C25 C24 H24 119.5 . . ?
C26 C25 C24 118.5(7) . . ?
C26 C25 H25 120.8 . . ?
C24 C25 H25 120.8 . . ?
C25 C26 C27 122.0(7) . . ?
C25 C26 H26 119.0 . . ?
C27 C26 H26 119.0 . . ?
C28 C27 C26 118.9(7) . . ?
C28 C27 H27 120.6 . . ?
C26 C27 H27 120.6 . . ?
O6 C28 C27 124.7(6) . . ?
O6 C28 C23 115.8(6) . . ?
C27 C28 C23 119.5(6) . . ?
O6 C29 H29A 109.5 . . ?
O6 C29 H29B 109.5 . . ?
H29A C29 H29B 109.5 . . ?
O6 C29 H29C 109.5 . . ?
H29A C29 H29C 109.5 . . ?
H29B C29 H29C 109.5 . . ?
C33 C30 C31 111.3(6) . . ?
C33 C30 N4 107.4(6) . . ?
C31 C30 N4 109.4(6) . . ?
C33 C30 C32 110.5(6) . . ?
C31 C30 C32 111.3(6) . . ?
N4 C30 C32 106.9(5) . . ?
C30 C31 H31A 109.5 . . ?
C30 C31 H31B 109.5 . . ?
H31A C31 H31B 109.5 . . ?
C30 C31 H31C 109.5 . . ?
H31A C31 H31C 109.5 . . ?
H31B C31 H31C 109.5 . . ?
C30 C32 H32A 109.5 . . ?
C30 C32 H32B 109.5 . . ?
H32A C32 H32B 109.5 . . ?
C30 C32 H32C 109.5 . . ?
H32A C32 H32C 109.5 . . ?
H32B C32 H32C 109.5 . . ?
C30 C33 H33A 109.5 . . ?
C30 C33 H33B 109.5 . . ?
H33A C33 H33B 109.5 . . ?
C30 C33 H33C 109.5 . . ?
H33A C33 H33C 109.5 . . ?
H33B C33 H33C 109.5 . . ?
N3 C34 C36 108.3(5) . . ?
N3 C34 C37 111.4(6) . . ?
C36 C34 C37 112.1(6) . . ?
N3 C34 C35 107.6(6) . . ?
C36 C34 C35 109.8(6) . . ?
C37 C34 C35 107.5(6) . . ?
C34 C35 H35A 109.5 . . ?
C34 C35 H35B 109.5 . . ?
H35A C35 H35B 109.5 . . ?
C34 C35 H35C 109.5 . . ?
H35A C35 H35C 109.5 . . ?
H35B C35 H35C 109.5 . . ?
C34 C36 H36A 109.5 . . ?
C34 C36 H36B 109.5 . . ?
H36A C36 H36B 109.5 . . ?
C34 C36 H36C 109.5 . . ?
H36A C36 H36C 109.5 . . ?
H36B C36 H36C 109.5 . . ?
C34 C37 H37A 109.5 . . ?
C34 C37 H37B 109.5 . . ?
H37A C37 H37B 109.5 . . ?
C34 C37 H37C 109.5 . . ?
H37A C37 H37C 109.5 . . ?
H37B C37 H37C 109.5 . . ?
C39 C38 O7 121.8(6) . . ?
C39 C38 C43 120.4(6) . . ?
O7 C38 C43 117.8(6) . . ?
C38 C39 C40 119.5(7) . . ?
C38 C39 H39 120.3 . . ?
C40 C39 H39 120.3 . . ?
C41 C40 C39 119.8(8) . . ?
C41 C40 H40 120.1 . . ?
C39 C40 H40 120.1 . . ?
C40 C41 C42 121.1(7) . . ?
C40 C41 H41 119.5 . . ?
C42 C41 H41 119.5 . . ?
C43 C42 C41 119.6(7) . . ?
C43 C42 H42 120.2 . . ?
C41 C42 H42 120.2 . . ?
O8 C43 C42 124.9(6) . . ?
O8 C43 C38 115.3(6) . . ?
C42 C43 C38 119.7(7) . . ?
O8 C44 H44A 109.5 . . ?
O8 C44 H44B 109.5 . . ?
H44A C44 H44B 109.5 . . ?
O8 C44 H44C 109.5 . . ?
H44A C44 H44C 109.5 . . ?
H44B C44 H44C 109.5 . . ?
F3 C45 F2 108.6(7) . . ?
F3 C45 F1 106.6(7) . . ?
F2 C45 F1 106.9(7) . . ?
F3 C45 S1 111.6(6) . . ?
F2 C45 S1 110.9(6) . . ?
F1 C45 S1 111.9(6) . . ?
F5 C46 F6 108.7(7) . . ?
F5 C46 F4 108.0(8) . . ?
F6 C46 F4 105.0(7) . . ?
F5 C46 S2 113.0(6) . . ?
F6 C46 S2 111.7(6) . . ?
F4 C46 S2 110.2(6) . . ?

loop_
_geom_bond_atom_site_label_1
_geom_bond_atom_site_label_2
_geom_bond_distance
_geom_bond_site_symmetry_2
_geom_bond_publ_flag
Ag1 O12 2.399(6) . ?
Ag1 P1 2.4307(19) 2_665 ?
Ag1 P2 2.4471(18) . ?
Ag1 O11 2.591(5) . ?
Ag2 O9 2.384(5) . ?
Ag2 P3 2.4358(18) . ?
Ag2 P4 2.4444(18) . ?
Ag2 O14 2.549(5) 2_664 ?
S1 O10 1.418(5) . ?
S1 O11 1.436(5) . ?
S1 O9 1.468(5) . ?
S1 C45 1.812(9) . ?
S2 O13 1.424(6) . ?
S2 O14 1.427(5) . ?
S2 O12 1.438(6) . ?
S2 C46 1.822(9) . ?
P1 O1 1.619(5) . ?
P1 N4 1.699(6) . ?
P1 N3 1.708(6) . ?
P1 Ag1 2.4307(18) 2_664 ?
P1 P4 2.536(2) . ?
P2 O3 1.623(5) . ?
P2 N2 1.687(6) . ?
P2 N1 1.690(6) . ?
P2 P3 2.536(2) . ?
P3 O5 1.611(5) . ?
P3 N2 1.698(6) . ?
P3 N1 1.707(6) . ?
P4 O7 1.611(5) . ?
P4 N4 1.685(6) . ?
P4 N3 1.693(6) . ?
F1 C45 1.331(10) . ?
F2 C45 1.329(9) . ?
F3 C45 1.315(9) . ?
F4 C46 1.352(10) . ?
F5 C46 1.297(10) . ?
F6 C46 1.326(10) . ?
O1 C9 1.401(8) . ?
O2 C14 1.345(8) . ?
O2 C15 1.434(9) . ?
O3 C16 1.391(7) . ?
O4 C21 1.346(8) . ?
O4 C22 1.409(8) . ?
O5 C23 1.403(7) . ?
O6 C28 1.376(8) . ?
O6 C29 1.422(9) . ?
O7 C38 1.392(8) . ?
O8 C43 1.358(8) . ?
O8 C44 1.426(9) . ?
O14 Ag2 2.549(5) 2_665 ?
N1 C1 1.479(9) . ?
N2 C5 1.501(8) . ?
N3 C34 1.478(8) . ?
N4 C30 1.515(9) . ?
C1 C3 1.516(9) . ?
C1 C2 1.525(10) . ?
C1 C4 1.529(10) . ?
C2 H2A 0.9800 . ?
C2 H2B 0.9800 . ?
C2 H2C 0.9800 . ?
C3 H3A 0.9800 . ?
C3 H3B 0.9800 . ?
C3 H3C 0.9800 . ?
C4 H4A 0.9800 . ?
C4 H4B 0.9800 . ?
C4 H4C 0.9800 . ?
C5 C7 1.501(9) . ?
C5 C6 1.521(10) . ?
C5 C8 1.532(10) . ?
C6 H6A 0.9800 . ?
C6 H6B 0.9800 . ?
C6 H6C 0.9800 . ?
C7 H7A 0.9800 . ?
C7 H7B 0.9800 . ?
C7 H7C 0.9800 . ?
C8 H8A 0.9800 . ?
C8 H8B 0.9800 . ?
C8 H8C 0.9800 . ?
C9 C10 1.373(9) . ?
C9 C14 1.382(9) . ?
C10 C11 1.396(9) . ?
C10 H10 0.9500 . ?
C11 C12 1.367(10) . ?
C11 H11 0.9500 . ?
C12 C13 1.378(10) . ?
C12 H12 0.9500 . ?
C13 C14 1.393(10) . ?
C13 H13 0.9500 . ?
C15 H15A 0.9800 . ?
C15 H15B 0.9800 . ?
C15 H15C 0.9800 . ?
C16 C17 1.390(9) . ?
C16 C21 1.394(9) . ?
C17 C18 1.408(9) . ?
C17 H17 0.9500 . ?
C18 C19 1.346(10) . ?
C18 H18 0.9500 . ?
C19 C20 1.408(10) . ?
C19 H19 0.9500 . ?
C20 C21 1.381(9) . ?
C20 H20 0.9500 . ?
C22 H22A 0.9800 . ?
C22 H22B 0.9800 . ?
C22 H22C 0.9800 . ?
C23 C24 1.363(9) . ?
C23 C28 1.409(9) . ?
C24 C25 1.389(9) . ?
C24 H24 0.9500 . ?
C25 C26 1.372(10) . ?
C25 H25 0.9500 . ?
C26 C27 1.389(10) . ?
C26 H26 0.9500 . ?
C27 C28 1.382(9) . ?
C27 H27 0.9500 . ?
C29 H29A 0.9800 . ?
C29 H29B 0.9800 . ?
C29 H29C 0.9800 . ?
C30 C33 1.503(9) . ?
C30 C31 1.512(10) . ?
C30 C32 1.525(10) . ?
C31 H31A 0.9800 . ?
C31 H31B 0.9800 . ?
C31 H31C 0.9800 . ?
C32 H32A 0.9800 . ?
C32 H32B 0.9800 . ?
C32 H32C 0.9800 . ?
C33 H33A 0.9800 . ?
C33 H33B 0.9800 . ?
C33 H33C 0.9800 . ?
C34 C36 1.513(9) . ?
C34 C37 1.529(9) . ?
C34 C35 1.536(9) . ?
C35 H35A 0.9800 . ?
C35 H35B 0.9800 . ?
C35 H35C 0.9800 . ?
C36 H36A 0.9800 . ?
C36 H36B 0.9800 . ?
C36 H36C 0.9800 . ?
C37 H37A 0.9800 . ?
C37 H37B 0.9800 . ?
C37 H37C 0.9800 . ?
C38 C39 1.391(10) . ?
C38 C43 1.393(9) . ?
C39 C40 1.391(10) . ?
C39 H39 0.9500 . ?
C40 C41 1.370(11) . ?
C40 H40 0.9500 . ?
C41 C42 1.392(10) . ?
C41 H41 0.9500 . ?
C42 C43 1.380(10) . ?
C42 H42 0.9500 . ?
C44 H44A 0.9800 . ?
C44 H44B 0.9800 . ?
C44 H44C 0.9800 . ?
